data_4104151
loop_
_publ_author_name
'Titel Jurca'
'Justin Lummiss'
'Tara J. Burchell'
'Serge I. Gorelsky'
'Darrin S. Richeson'

_publ_section_title
;
 Capturing In+ Monomers in a Neutral Weakly Coordinating Environment
;
_journal_name_full 'Journal of the American Chemical Society'
_journal_page_first 4608
_journal_page_last 4609
_journal_paper_doi 10.1021/ja901128q
_journal_volume 131
_journal_year 2009
_chemical_formula_sum 'C48 H55 F3 In N3 O3 S'
_chemical_formula_weight 925.83
_chemical_name_systematic
; 
 ? 
;
_space_group_IT_number 2
_symmetry_cell_setting triclinic
_symmetry_space_group_name_Hall '-P 1'
_symmetry_space_group_name_H-M 'P -1'
_atom_sites_solution_hydrogens geom
_atom_sites_solution_primary direct
_atom_sites_solution_secondary difmap
_audit_creation_method SHELXL-97
_cell_angle_alpha 78.425(3)
_cell_angle_beta 69.913(3)
_cell_angle_gamma 74.980(3)
_cell_formula_units_Z 2
_cell_length_a 11.344(2)
_cell_length_b 14.775(3)
_cell_length_c 15.361(3)
_cell_measurement_reflns_used 9600
_cell_measurement_temperature 202(2)
_cell_measurement_theta_max 26.27
_cell_measurement_theta_min 2.66
_cell_volume 2317.6(8)
_computing_cell_refinement 'Bruker SMART'
_computing_data_collection 'Bruker SMART'
_computing_data_reduction 'Bruker SAINT'
_computing_molecular_graphics 'Bruker SHELXTL'
_computing_publication_material 'Bruker SHELXTL'
_computing_structure_refinement 'SHELXL-97 (Sheldrick, 1997)'
_computing_structure_solution 'SHELXS-97 (Sheldrick, 1990)'
_diffrn_ambient_temperature 202(2)
_diffrn_measured_fraction_theta_full 0.979
_diffrn_measured_fraction_theta_max 0.979
_diffrn_measurement_device_type 'CCD area detector'
_diffrn_measurement_method 'phi and omega scans'
_diffrn_radiation_monochromator graphite
_diffrn_radiation_source 'fine-focus sealed tube'
_diffrn_radiation_type MoK\a
_diffrn_radiation_wavelength 0.71073
_diffrn_reflns_av_R_equivalents 0.0521
_diffrn_reflns_av_sigmaI/netI 0.0781
_diffrn_reflns_limit_h_max 13
_diffrn_reflns_limit_h_min -13
_diffrn_reflns_limit_k_max 17
_diffrn_reflns_limit_k_min -17
_diffrn_reflns_limit_l_max 18
_diffrn_reflns_limit_l_min -17
_diffrn_reflns_number 19417
_diffrn_reflns_theta_full 25.03
_diffrn_reflns_theta_max 25.03
_diffrn_reflns_theta_min 2.13
_exptl_absorpt_coefficient_mu 0.609
_exptl_absorpt_correction_T_max 0.9529
_exptl_absorpt_correction_T_min 0.8151
_exptl_absorpt_correction_type multi-scan
_exptl_absorpt_process_details SADABS
_exptl_crystal_colour orange
_exptl_crystal_density_diffrn 1.327
_exptl_crystal_density_meas ?
_exptl_crystal_density_method 'not measured'
_exptl_crystal_description plate
_exptl_crystal_F_000 960
_exptl_crystal_size_max 0.35
_exptl_crystal_size_mid 0.12
_exptl_crystal_size_min 0.08
_refine_diff_density_max 1.524
_refine_diff_density_min -0.599
_refine_diff_density_rms 0.109
_refine_ls_extinction_method none
_refine_ls_goodness_of_fit_ref 1.054
_refine_ls_hydrogen_treatment constr
_refine_ls_matrix_type full
_refine_ls_number_parameters 580
_refine_ls_number_reflns 8041
_refine_ls_number_restraints 135
_refine_ls_restrained_S_all 1.071
_refine_ls_R_factor_all 0.1052
_refine_ls_R_factor_gt 0.0737
_refine_ls_shift/su_max 0.001
_refine_ls_shift/su_mean 0.000
_refine_ls_structure_factor_coef Fsqd
_refine_ls_weighting_details 'calc w=1/[\s^2^(Fo^2^)+(0.0823P)^2^+11.0057P] where P=(Fo^2^+2Fc^2^)/3'
_refine_ls_weighting_scheme calc
_refine_ls_wR_factor_gt 0.1856
_refine_ls_wR_factor_ref 0.2024
_reflns_number_gt 5848
_reflns_number_total 8041
_reflns_threshold_expression >2sigma(I)
_cod_data_source_file ja901128q_si_002.cif
_cod_data_source_block sad
_cod_depositor_comments
;
The following automatic conversions were performed:

'_exptl_crystal_density_meas' value 'n/a' was changed to '?' - the
value is perceived as not measured.

Automatic conversion script
Id: cif_fix_values 3008 2015-01-20 13:52:24Z robertas 
;
_cod_original_cell_volume 2317.5(8)
_cod_database_code 4104151

loop_
_symmetry_equiv_pos_as_xyz
'x, y, z'
'-x, -y, -z'

loop_
_atom_site_label
_atom_site_type_symbol
_atom_site_fract_x
_atom_site_fract_y
_atom_site_fract_z
_atom_site_U_iso_or_equiv
_atom_site_adp_type
_atom_site_occupancy
_atom_site_symmetry_multiplicity
_atom_site_calc_flag
_atom_site_refinement_flags
_atom_site_disorder_assembly
_atom_site_disorder_group
In1 In 0.78981(5) 0.72342(4) 0.59162(4) 0.0388(2) Uani 1 1 d . . .
N1 N 0.5990(6) 0.8190(4) 0.7278(4) 0.0385(14) Uani 1 1 d . . .
N2 N 0.6887(5) 0.8896(4) 0.5467(4) 0.0342(13) Uani 1 1 d . . .
N3 N 0.7746(6) 0.7676(4) 0.4167(4) 0.0348(13) Uani 1 1 d . . .
C1 C 0.6022(7) 0.9070(5) 0.7108(5) 0.0369(16) Uani 1 1 d . . .
C2 C 0.5788(7) 0.9728(5) 0.7800(5) 0.0407(17) Uani 1 1 d . . .
C3 C 0.4641(10) 0.9876(7) 0.8521(6) 0.065(3) Uani 1 1 d . . .
H3B H 0.4015 0.9513 0.8622 0.078 Uiso 1 1 calc R . .
C4 C 0.4423(12) 1.0555(8) 0.9086(8) 0.080(3) Uani 1 1 d . . .
H4A H 0.3626 1.0673 0.9565 0.097 Uiso 1 1 calc R . .
C5 C 0.5319(15) 1.1058(8) 0.8973(9) 0.091(4) Uani 1 1 d . . .
H5A H 0.5152 1.1515 0.9380 0.110 Uiso 1 1 calc R . .
C6 C 0.6449(12) 1.0913(7) 0.8287(9) 0.082(3) Uani 1 1 d . . .
H6A H 0.7081 1.1260 0.8216 0.099 Uiso 1 1 calc R . .
C7 C 0.6689(9) 1.0250(7) 0.7678(7) 0.064(3) Uani 1 1 d . . .
H7A H 0.7472 1.0162 0.7182 0.077 Uiso 1 1 calc R . .
C8 C 0.6279(7) 0.9490(5) 0.6104(5) 0.0341(16) Uani 1 1 d . . .
C9 C 0.5872(7) 1.0455(5) 0.5856(5) 0.0404(17) Uani 1 1 d . . .
H9A H 0.5430 1.0864 0.6324 0.048 Uiso 1 1 calc R . .
C10 C 0.6120(7) 1.0804(5) 0.4927(6) 0.0422(18) Uani 1 1 d . . .
H10A H 0.5846 1.1457 0.4744 0.051 Uiso 1 1 calc R . .
C11 C 0.6777(7) 1.0192(5) 0.4260(5) 0.0387(17) Uani 1 1 d . . .
H11A H 0.6971 1.0419 0.3613 0.046 Uiso 1 1 calc R . .
C12 C 0.7149(7) 0.9234(5) 0.4559(5) 0.0342(16) Uani 1 1 d . . .
C13 C 0.7860(7) 0.8536(5) 0.3884(5) 0.0344(16) Uani 1 1 d . . .
C14 C 0.8633(7) 0.8903(5) 0.2932(5) 0.0372(16) Uani 1 1 d . . .
C15 C 0.9459(7) 0.9509(5) 0.2862(5) 0.0411(17) Uani 1 1 d . . .
H15A H 0.9518 0.9678 0.3408 0.049 Uiso 1 1 calc R . .
C16 C 1.0165(9) 0.9845(6) 0.1999(6) 0.057(2) Uani 1 1 d . . .
H16A H 1.0716 1.0250 0.1955 0.069 Uiso 1 1 calc R . .
C17 C 1.0111(11) 0.9625(7) 0.1209(6) 0.069(3) Uani 1 1 d . . .
H17A H 1.0615 0.9873 0.0619 0.083 Uiso 1 1 calc R . .
C18 C 0.9307(12) 0.9026(7) 0.1260(6) 0.075(3) Uani 1 1 d . . .
H18A H 0.9264 0.8861 0.0707 0.090 Uiso 1 1 calc R . .
C19 C 0.8575(10) 0.8678(6) 0.2130(5) 0.056(2) Uani 1 1 d . . .
H19A H 0.8023 0.8276 0.2168 0.067 Uiso 1 1 calc R . .
C20 C 0.5937(7) 0.7680(5) 0.8178(5) 0.0372(17) Uani 1 1 d . . .
C21 C 0.6964(7) 0.7622(5) 0.8501(5) 0.0399(17) Uani 1 1 d . . .
H21A H 0.7597 0.7979 0.8146 0.048 Uiso 1 1 calc R . .
C22 C 0.7105(8) 0.7065(5) 0.9320(5) 0.0409(17) Uani 1 1 d . . .
C23 C 0.6164(8) 0.6555(6) 0.9801(6) 0.052(2) Uani 1 1 d . . .
H23A H 0.6217 0.6166 1.0366 0.062 Uiso 1 1 calc R . .
C24 C 0.5145(8) 0.6595(6) 0.9483(6) 0.053(2) Uani 1 1 d . . .
H24A H 0.4513 0.6241 0.9847 0.064 Uiso 1 1 calc R . .
C25 C 0.5004(7) 0.7132(5) 0.8652(5) 0.0429(18) Uani 1 1 d . . .
C26 C 0.8308(9) 0.6951(6) 0.9615(6) 0.052(2) Uani 1 1 d . . .
C27 C 0.8966(9) 0.7808(6) 0.9196(7) 0.062(2) Uani 1 1 d . . .
H27A H 0.9198 0.7881 0.8513 0.093 Uiso 1 1 calc R . .
H27B H 0.9742 0.7703 0.9380 0.093 Uiso 1 1 calc R . .
H27C H 0.8374 0.8382 0.9430 0.093 Uiso 1 1 calc R . .
C28 C 0.9291(10) 0.6105(7) 0.9224(9) 0.084(3) Uani 1 1 d . . .
H28A H 0.8928 0.5537 0.9464 0.126 Uiso 1 1 calc R . .
H28B H 1.0055 0.6028 0.9415 0.126 Uiso 1 1 calc R . .
H28C H 0.9528 0.6201 0.8541 0.126 Uiso 1 1 calc R . .
C29 C 0.7968(11) 0.6872(9) 1.0681(7) 0.085(3) Uani 1 1 d . . .
H29A H 0.7548 0.6336 1.0971 0.127 Uiso 1 1 calc R . .
H29B H 0.7386 0.7455 1.0901 0.127 Uiso 1 1 calc R . .
H29C H 0.8753 0.6775 1.0851 0.127 Uiso 1 1 calc R . .
C30 C 0.3827(8) 0.7138(5) 0.8300(5) 0.0396(17) Uani 1 1 d . . .
C31 C 0.3084(11) 0.6387(8) 0.8940(9) 0.086(3) Uani 1 1 d . . .
H31A H 0.2359 0.6386 0.8732 0.129 Uiso 1 1 calc R . .
H31B H 0.2765 0.6536 0.9585 0.129 Uiso 1 1 calc R . .
H31C H 0.3657 0.5763 0.8909 0.129 Uiso 1 1 calc R . .
C32 C 0.3006(9) 0.8097(6) 0.8256(8) 0.065(3) Uani 1 1 d . . .
H32A H 0.2294 0.8084 0.8039 0.098 Uiso 1 1 calc R . .
H32B H 0.3517 0.8538 0.7822 0.098 Uiso 1 1 calc R . .
H32C H 0.2664 0.8304 0.8879 0.098 Uiso 1 1 calc R . .
C33 C 0.4442(9) 0.6775(7) 0.7316(7) 0.065(3) Uani 1 1 d . . .
H33A H 0.3760 0.6767 0.7063 0.098 Uiso 1 1 calc R . .
H33B H 0.4957 0.6135 0.7378 0.098 Uiso 1 1 calc R . .
H33C H 0.4991 0.7197 0.6892 0.098 Uiso 1 1 calc R . .
C34 C 0.8494(7) 0.6925(5) 0.3621(5) 0.0342(16) Uani 1 1 d . . .
C35 C 0.7946(7) 0.6264(5) 0.3435(5) 0.0383(17) Uani 1 1 d . . .
C36 C 0.8818(8) 0.5561(5) 0.2926(6) 0.0473(19) Uani 1 1 d . . .
H36A H 0.8491 0.5108 0.2766 0.057 Uiso 1 1 calc R . .
C37 C 1.0122(8) 0.5483(6) 0.2641(6) 0.056(2) Uani 1 1 d . . .
H37A H 1.0658 0.4974 0.2307 0.067 Uiso 1 1 calc R . .
C38 C 1.0678(7) 0.6117(5) 0.2823(6) 0.0445(18) Uani 1 1 d . A .
C39 C 0.9824(7) 0.6844(5) 0.3333(5) 0.0388(17) Uani 1 1 d . . .
H39A H 1.0163 0.7294 0.3486 0.047 Uiso 1 1 calc R . .
C40 C 0.6503(7) 0.6311(5) 0.3762(6) 0.0453(19) Uani 1 1 d . . .
C41 C 0.5806(7) 0.7224(6) 0.3332(6) 0.049(2) Uani 1 1 d . . .
H41A H 0.5979 0.7766 0.3510 0.073 Uiso 1 1 calc R . .
H41B H 0.4881 0.7244 0.3560 0.073 Uiso 1 1 calc R . .
H41C H 0.6110 0.7249 0.2650 0.073 Uiso 1 1 calc R . .
C42 C 0.5956(9) 0.6263(8) 0.4823(7) 0.068(3) Uani 1 1 d . . .
H42A H 0.6149 0.6780 0.5028 0.101 Uiso 1 1 calc R . .
H42B H 0.6345 0.5658 0.5110 0.101 Uiso 1 1 calc R . .
H42C H 0.5025 0.6322 0.5012 0.101 Uiso 1 1 calc R . .
C43 C 0.6187(9) 0.5478(6) 0.3473(8) 0.068(3) Uani 1 1 d . . .
H43A H 0.6616 0.4880 0.3744 0.103 Uiso 1 1 calc R . .
H43B H 0.6487 0.5510 0.2791 0.103 Uiso 1 1 calc R . .
H43C H 0.5257 0.5519 0.3702 0.103 Uiso 1 1 calc R . .
C44 C 1.2108(8) 0.6074(6) 0.2501(6) 0.064(3) Uani 1 1 d D . .
C45 C 1.2879(9) 0.5274(7) 0.1905(9) 0.082(3) Uani 1 1 d . A .
H45A H 1.2859 0.4665 0.2301 0.123 Uiso 1 1 calc R . .
H45B H 1.3769 0.5350 0.1619 0.123 Uiso 1 1 calc R . .
H45C H 1.2501 0.5294 0.1414 0.123 Uiso 1 1 calc R . .
C46 C 1.250(2) 0.5706(15) 0.3434(12) 0.075(5) Uani 0.54 1 d PDU A 1
H46A H 1.2230 0.5105 0.3713 0.112 Uiso 0.54 1 calc PR A 1
H46B H 1.2067 0.6172 0.3877 0.112 Uiso 0.54 1 calc PR A 1
H46C H 1.3427 0.5615 0.3287 0.112 Uiso 0.54 1 calc PR A 1
C47 C 1.2490(19) 0.7020(11) 0.2095(15) 0.069(5) Uani 0.54 1 d PDU A 1
H47A H 1.2808 0.7223 0.2527 0.104 Uiso 0.54 1 calc PR A 1
H47B H 1.1742 0.7490 0.2002 0.104 Uiso 0.54 1 calc PR A 1
H47C H 1.3166 0.6957 0.1494 0.104 Uiso 0.54 1 calc PR A 1
C46A C 1.271(3) 0.626(2) 0.3179(18) 0.095(7) Uani 0.46 1 d PDU A 2
H46D H 1.2669 0.5749 0.3695 0.143 Uiso 0.46 1 calc PR A 2
H46E H 1.2238 0.6861 0.3426 0.143 Uiso 0.46 1 calc PR A 2
H46F H 1.3607 0.6302 0.2851 0.143 Uiso 0.46 1 calc PR A 2
C47A C 1.226(2) 0.6939(13) 0.1677(13) 0.060(5) Uani 0.46 1 d PDU A 2
H47D H 1.1886 0.6863 0.1215 0.090 Uiso 0.46 1 calc PR A 2
H47E H 1.3173 0.6947 0.1376 0.090 Uiso 0.46 1 calc PR A 2
H47F H 1.1816 0.7534 0.1938 0.090 Uiso 0.46 1 calc PR A 2
C50 C 0.1349(10) 0.7431(9) 0.5977(7) 0.087(4) Uani 1 1 d D . .
F1 F 0.2481(17) 0.7153(16) 0.5381(13) 0.099(6) Uani 0.54 1 d PDU B 1
F2 F 0.0743(14) 0.6765(10) 0.6533(11) 0.100(4) Uani 0.54 1 d PDU B 1
F3 F 0.1815(15) 0.7765(12) 0.6555(10) 0.103(5) Uani 0.54 1 d PDU B 1
F1A F 0.2382(19) 0.7389(19) 0.5164(14) 0.094(6) Uani 0.46 1 d PDU B 2
F2A F 0.1064(16) 0.6585(9) 0.5977(12) 0.095(5) Uani 0.46 1 d PDU B 2
F3A F 0.151(2) 0.7349(17) 0.6816(11) 0.123(6) Uani 0.46 1 d PDU B 2
O1 O -0.0083(6) 0.8122(5) 0.4945(5) 0.0700(18) Uani 1 1 d U . .
O2 O 0.0928(8) 0.9159(6) 0.5333(7) 0.100(3) Uani 1 1 d U . .
O3 O -0.0840(8) 0.8522(7) 0.6468(6) 0.101(3) Uani 1 1 d U . .
S1 S 0.0226(2) 0.84349(16) 0.56441(16) 0.0536(6) Uani 1 1 d . B .

loop_
_atom_site_aniso_label
_atom_site_aniso_U_11
_atom_site_aniso_U_22
_atom_site_aniso_U_33
_atom_site_aniso_U_23
_atom_site_aniso_U_13
_atom_site_aniso_U_12
In1 0.0411(3) 0.0298(3) 0.0454(3) -0.0020(2) -0.0183(2) -0.0023(2)
N1 0.035(3) 0.037(3) 0.042(4) -0.002(3) -0.014(3) -0.005(3)
N2 0.036(3) 0.026(3) 0.046(4) -0.005(3) -0.020(3) -0.003(2)
N3 0.035(3) 0.033(3) 0.040(3) -0.002(3) -0.014(3) -0.010(2)
C1 0.031(4) 0.036(4) 0.046(4) -0.002(3) -0.018(3) -0.004(3)
C2 0.039(4) 0.037(4) 0.044(4) -0.006(3) -0.016(4) 0.001(3)
C3 0.077(7) 0.057(6) 0.059(6) -0.016(4) -0.015(5) -0.011(5)
C4 0.091(8) 0.077(7) 0.065(7) -0.034(6) -0.009(6) -0.004(6)
C5 0.132(12) 0.063(7) 0.094(9) -0.044(6) -0.054(9) 0.008(7)
C6 0.083(8) 0.061(6) 0.122(10) -0.038(6) -0.044(8) -0.007(6)
C7 0.056(6) 0.063(6) 0.081(7) -0.032(5) -0.019(5) -0.009(5)
C8 0.034(4) 0.031(4) 0.041(4) -0.003(3) -0.018(3) -0.006(3)
C9 0.037(4) 0.032(4) 0.049(5) -0.005(3) -0.013(4) -0.003(3)
C10 0.042(4) 0.025(4) 0.059(5) 0.003(3) -0.022(4) -0.002(3)
C11 0.040(4) 0.034(4) 0.042(4) 0.005(3) -0.017(3) -0.010(3)
C12 0.030(4) 0.033(4) 0.044(4) -0.001(3) -0.017(3) -0.009(3)
C13 0.034(4) 0.034(4) 0.040(4) 0.000(3) -0.017(3) -0.011(3)
C14 0.043(4) 0.034(4) 0.039(4) 0.001(3) -0.018(3) -0.011(3)
C15 0.042(4) 0.039(4) 0.044(4) 0.003(3) -0.016(4) -0.012(3)
C16 0.061(6) 0.056(5) 0.060(6) 0.011(4) -0.023(5) -0.029(4)
C17 0.090(8) 0.077(7) 0.040(5) 0.020(4) -0.017(5) -0.042(6)
C18 0.124(10) 0.075(7) 0.038(5) 0.009(4) -0.033(6) -0.046(7)
C19 0.091(7) 0.053(5) 0.040(5) 0.011(4) -0.032(5) -0.043(5)
C20 0.033(4) 0.032(4) 0.042(4) -0.008(3) -0.013(3) 0.005(3)
C21 0.036(4) 0.042(4) 0.037(4) -0.007(3) -0.008(3) -0.004(3)
C22 0.046(4) 0.043(4) 0.031(4) -0.007(3) -0.012(3) -0.003(3)
C23 0.058(5) 0.050(5) 0.045(5) 0.008(4) -0.022(4) -0.010(4)
C24 0.045(5) 0.052(5) 0.053(5) 0.004(4) -0.003(4) -0.017(4)
C25 0.038(4) 0.041(4) 0.047(5) -0.002(3) -0.012(4) -0.007(3)
C26 0.061(6) 0.056(5) 0.049(5) -0.009(4) -0.032(4) -0.006(4)
C27 0.069(6) 0.059(6) 0.072(6) -0.001(5) -0.039(5) -0.019(5)
C28 0.069(7) 0.058(6) 0.139(11) -0.028(6) -0.058(7) 0.010(5)
C29 0.085(8) 0.118(10) 0.059(6) 0.017(6) -0.040(6) -0.033(7)
C30 0.056(5) 0.028(4) 0.045(4) 0.008(3) -0.024(4) -0.025(3)
C31 0.068(7) 0.091(8) 0.109(9) 0.021(7) -0.037(7) -0.047(6)
C32 0.048(5) 0.054(5) 0.096(7) -0.013(5) -0.033(5) 0.006(4)
C33 0.048(5) 0.072(6) 0.086(7) -0.023(5) -0.024(5) -0.015(5)
C34 0.040(4) 0.030(4) 0.038(4) -0.001(3) -0.017(3) -0.012(3)
C35 0.040(4) 0.033(4) 0.045(4) 0.000(3) -0.017(3) -0.010(3)
C36 0.050(5) 0.038(4) 0.064(5) -0.015(4) -0.021(4) -0.013(4)
C37 0.050(5) 0.041(5) 0.073(6) -0.020(4) -0.016(5) 0.000(4)
C38 0.041(4) 0.039(4) 0.050(5) -0.009(3) -0.011(4) -0.004(3)
C39 0.041(4) 0.040(4) 0.044(4) 0.003(3) -0.020(4) -0.017(3)
C40 0.038(4) 0.044(4) 0.060(5) -0.003(4) -0.018(4) -0.018(3)
C41 0.033(4) 0.047(5) 0.074(6) -0.008(4) -0.020(4) -0.014(4)
C42 0.052(6) 0.084(7) 0.068(6) 0.001(5) -0.013(5) -0.032(5)
C43 0.049(5) 0.049(5) 0.118(9) -0.012(5) -0.035(6) -0.014(4)
C44 0.039(5) 0.068(6) 0.083(7) -0.029(5) -0.005(5) -0.009(4)
C45 0.047(6) 0.064(6) 0.115(9) -0.019(6) -0.009(6) 0.007(5)
C46 0.064(8) 0.079(9) 0.094(9) -0.023(7) -0.035(7) -0.015(7)
C47 0.055(8) 0.061(8) 0.089(9) -0.019(7) -0.001(7) -0.027(6)
C46A 0.084(10) 0.105(11) 0.101(10) -0.022(8) -0.028(8) -0.021(8)
C47A 0.046(8) 0.060(8) 0.076(9) -0.022(7) -0.004(7) -0.024(6)
C50 0.081(9) 0.108(10) 0.093(9) 0.017(7) -0.056(8) -0.037(7)
F1 0.069(7) 0.086(9) 0.122(9) -0.011(7) -0.032(7) 0.022(6)
F2 0.099(7) 0.085(7) 0.108(8) 0.013(6) -0.042(6) -0.011(6)
F3 0.101(7) 0.127(9) 0.106(7) 0.019(6) -0.074(6) -0.035(6)
F1A 0.068(8) 0.098(10) 0.112(9) -0.021(8) -0.039(7) 0.010(7)
F2A 0.088(8) 0.081(7) 0.097(8) 0.020(6) -0.036(7) -0.001(6)
F3A 0.117(8) 0.136(9) 0.116(8) 0.012(7) -0.062(7) -0.012(7)
O1 0.073(4) 0.075(4) 0.077(4) -0.018(3) -0.046(3) -0.004(3)
O2 0.085(5) 0.078(5) 0.158(7) -0.014(4) -0.046(5) -0.040(4)
O3 0.069(5) 0.130(6) 0.084(5) -0.007(4) -0.020(4) 0.005(4)
S1 0.0471(12) 0.0583(13) 0.0628(14) -0.0128(10) -0.0244(11) -0.0094(10)

loop_
_atom_type_symbol
_atom_type_description
_atom_type_scat_dispersion_real
_atom_type_scat_dispersion_imag
_atom_type_scat_source
C C 0.0033 0.0016 'International Tables Vol C Tables 4.2.6.8 and 6.1.1.4'
H H 0.0000 0.0000 'International Tables Vol C Tables 4.2.6.8 and 6.1.1.4'
N N 0.0061 0.0033 'International Tables Vol C Tables 4.2.6.8 and 6.1.1.4'
O O 0.0106 0.0060 'International Tables Vol C Tables 4.2.6.8 and 6.1.1.4'
F F 0.0171 0.0103 'International Tables Vol C Tables 4.2.6.8 and 6.1.1.4'
S S 0.1246 0.1234 'International Tables Vol C Tables 4.2.6.8 and 6.1.1.4'
In In -0.7276 1.3100 'International Tables Vol C Tables 4.2.6.8 and 6.1.1.4'

loop_
_geom_angle_atom_site_label_1
_geom_angle_atom_site_label_2
_geom_angle_atom_site_label_3
_geom_angle
C1 N1 C20 121.3(6)
C8 N2 C12 119.2(6)
C8 N2 In1 121.0(4)
C12 N2 In1 118.8(4)
C13 N3 C34 122.0(6)
N1 C1 C2 127.3(7)
N1 C1 C8 116.1(6)
C2 C1 C8 116.6(6)
C7 C2 C3 119.4(8)
C7 C2 C1 119.2(7)
C3 C2 C1 121.3(8)
C4 C3 C2 119.1(10)
C5 C4 C3 121.5(11)
C6 C5 C4 120.2(10)
C5 C6 C7 119.9(11)
C2 C7 C6 119.9(10)
N2 C8 C9 122.0(6)
N2 C8 C1 116.7(6)
C9 C8 C1 121.2(6)
C10 C9 C8 119.0(7)
C9 C10 C11 119.2(6)
C10 C11 C12 118.6(7)
N2 C12 C11 121.8(7)
N2 C12 C13 116.5(6)
C11 C12 C13 121.7(6)
N3 C13 C12 116.9(6)
N3 C13 C14 126.0(7)
C12 C13 C14 117.1(6)
C19 C14 C15 118.7(7)
C19 C14 C13 122.6(7)
C15 C14 C13 118.7(6)
C16 C15 C14 119.0(8)
C17 C16 C15 122.5(8)
C16 C17 C18 119.6(8)
C19 C18 C17 119.1(9)
C14 C19 C18 121.2(8)
C21 C20 C25 120.9(7)
C21 C20 N1 116.9(7)
C25 C20 N1 121.5(7)
C20 C21 C22 122.9(7)
C23 C22 C21 116.1(7)
C23 C22 C26 122.0(7)
C21 C22 C26 121.7(7)
C22 C23 C24 121.7(7)
C23 C24 C25 123.1(8)
C24 C25 C20 115.2(7)
C24 C25 C30 121.3(7)
C20 C25 C30 123.4(6)
C28 C26 C29 111.9(8)
C28 C26 C22 109.3(7)
C29 C26 C22 111.1(8)
C28 C26 C27 105.6(8)
C29 C26 C27 107.1(8)
C22 C26 C27 111.6(7)
C32 C30 C31 113.0(8)
C32 C30 C33 112.1(7)
C31 C30 C33 105.8(7)
C32 C30 C25 110.9(6)
C31 C30 C25 108.7(6)
C33 C30 C25 105.9(6)
C39 C34 C35 121.2(7)
C39 C34 N3 116.0(6)
C35 C34 N3 122.6(6)
C36 C35 C34 114.9(7)
C36 C35 C40 122.2(7)
C34 C35 C40 122.8(7)
C37 C36 C35 123.8(7)
C36 C37 C38 122.1(8)
C37 C38 C39 115.8(7)
C37 C38 C44 124.0(7)
C39 C38 C44 120.3(7)
C34 C39 C38 122.1(7)
C35 C40 C42 111.1(7)
C35 C40 C41 110.9(6)
C42 C40 C41 108.3(7)
C35 C40 C43 111.2(7)
C42 C40 C43 107.6(7)
C41 C40 C43 107.6(7)
C38 C44 C47 114.5(10)
C38 C44 C46A 118.5(13)
C47 C44 C46A 75.5(16)
C38 C44 C45 113.0(8)
C47 C44 C45 114.1(11)
C46A C44 C45 116.2(14)
C38 C44 C46 103.5(10)
C47 C44 C46 108.7(13)
C46A C44 C46 33.2(12)
C45 C44 C46 101.6(10)
C38 C44 C47A 102.3(10)
C47 C44 C47A 29.9(9)
C46A C44 C47A 105.2(16)
C45 C44 C47A 97.8(10)
C46 C44 C47A 138.3(13)
F1 C50 F2 117.6(16)
F1 C50 F3A 107.4(17)
F2 C50 F3A 72.4(13)
F1 C50 F2A 88.5(16)
F2 C50 F2A 37.6(8)
F3A C50 F2A 103.4(15)
F1 C50 F1A 19.0(16)
F2 C50 F1A 131.4(17)
F3A C50 F1A 121.5(18)
F2A C50 F1A 96.7(17)
F1 C50 F3 95.2(16)
F2 C50 F3 104.3(12)
F3A C50 F3 32.0(10)
F2A C50 F3 133.8(13)
F1A C50 F3 101.4(16)
F1 C50 S1 120.5(11)
F2 C50 S1 110.9(9)
F3A C50 S1 118.8(12)
F2A C50 S1 113.1(9)
F1A C50 S1 101.6(11)
F3 C50 S1 104.4(9)
O2 S1 O3 117.9(6)
O2 S1 O1 115.8(5)
O3 S1 O1 110.7(5)
O2 S1 C50 103.4(5)
O3 S1 C50 103.5(5)
O1 S1 C50 103.2(4)

loop_
_geom_bond_atom_site_label_1
_geom_bond_atom_site_label_2
_geom_bond_distance
In1 N2 2.495(5)
N1 C1 1.281(9)
N1 C20 1.426(9)
N2 C8 1.329(9)
N2 C12 1.340(9)
N3 C13 1.283(9)
N3 C34 1.432(9)
C1 C2 1.495(10)
C1 C8 1.500(10)
C2 C7 1.376(12)
C2 C3 1.388(12)
C3 C4 1.376(13)
C4 C5 1.356(17)
C5 C6 1.349(17)
C6 C7 1.400(13)
C8 C9 1.397(10)
C9 C10 1.373(11)
C10 C11 1.386(11)
C11 C12 1.398(10)
C12 C13 1.488(10)
C13 C14 1.500(10)
C14 C19 1.365(10)
C14 C15 1.420(10)
C15 C16 1.363(11)
C16 C17 1.342(13)
C17 C18 1.400(14)
C18 C19 1.386(12)
C20 C21 1.392(10)
C20 C25 1.408(11)
C21 C22 1.393(10)
C22 C23 1.380(11)
C22 C26 1.540(11)
C23 C24 1.386(12)
C24 C25 1.397(11)
C25 C30 1.601(10)
C26 C28 1.511(13)
C26 C29 1.536(13)
C26 C27 1.553(12)
C30 C32 1.484(11)
C30 C31 1.544(11)
C30 C33 1.570(12)
C34 C39 1.399(10)
C34 C35 1.404(10)
C35 C36 1.389(11)
C35 C40 1.525(10)
C36 C37 1.372(12)
C37 C38 1.373(12)
C38 C39 1.408(11)
C38 C44 1.513(12)
C40 C42 1.526(12)
C40 C41 1.527(11)
C40 C43 1.547(11)
C44 C47 1.519(14)
C44 C46A 1.527(16)
C44 C45 1.533(13)
C44 C46 1.594(15)
C44 C47A 1.605(15)
C50 F1 1.314(13)
C50 F2 1.334(12)
C50 F3A 1.341(14)
C50 F2A 1.370(13)
C50 F1A 1.387(14)
C50 F3 1.394(12)
C50 S1 1.802(12)
O1 S1 1.425(6)
O2 S1 1.408(7)
O3 S1 1.419(8)
